data_7131298
loop_
_publ_author_name
'Xu, Yue'
'Dong, Qing-Guo'
'Dong, Jian-Peng'
'Zhang, Huan'
'Li, Bo'
'Wang, Rui'
'Zang, Shuang-Quan'

_publ_section_title
;
 Assembly of copper-clusters into a framework: enhancing the structural
 stability and photocatalytic HER performance.
;
_journal_issue 21
_journal_name_full 'Chemical communications (Cambridge, England)'
_journal_page_first 3067
_journal_page_last 3070
_journal_paper_doi 10.1039/d3cc00275f
_journal_volume 59
_journal_year 2023
_chemical_formula_moiety 'C48 H56 Cu8 N8 S12'
_chemical_formula_sum 'C48 H56 Cu8 N8 S12'
_chemical_formula_weight 1638.04
_space_group_crystal_system orthorhombic
_space_group_IT_number 18
_space_group_name_Hall 'P 2 2ab'
_space_group_name_H-M_alt 'P 21 21 2'
_atom_sites_solution_hydrogens geom
_atom_sites_solution_primary iterative
_audit_creation_date 2021-04-21
_audit_creation_method
;
Olex2 1.3
(compiled 2020.11.12 svn.r5f609507 for OlexSys, GUI svn.r6272)
;
_audit_update_record
;
2021-04-22 deposited with the CCDC.	2023-02-13 downloaded from the CCDC.
;
_cell_angle_alpha 90
_cell_angle_beta 90
_cell_angle_gamma 90
_cell_formula_units_Z 2
_cell_length_a 10.1385(2)
_cell_length_b 19.1450(5)
_cell_length_c 15.7602(3)
_cell_measurement_reflns_used 4214
_cell_measurement_temperature 199.99(10)
_cell_measurement_theta_max 72.7040
_cell_measurement_theta_min 5.6280
_cell_volume 3059.08(12)
_computing_cell_refinement 'CrysAlisPro 1.171.39.27b (Rigaku OD, 2015)'
_computing_data_collection 'CrysAlisPro 1.171.39.27b (Rigaku OD, 2015)'
_computing_data_reduction 'CrysAlisPro 1.171.39.27b (Rigaku OD, 2015)'
_computing_molecular_graphics 'Olex2 1.3 (Dolomanov et al., 2009)'
_computing_publication_material 'Olex2 1.3 (Dolomanov et al., 2009)'
_computing_structure_refinement 'SHELXL 2018/3 (Sheldrick, 2015)'
_computing_structure_solution 'olex2.solve 1.3 (Bourhis et al., 2015)'
_diffrn_ambient_temperature 199.99(10)
_diffrn_measured_fraction_theta_full 0.999
_diffrn_measured_fraction_theta_max 0.973
_diffrn_measurement_details
;
List of Runs (angles in degrees, time in seconds):

  # Type    Start    End  Width  t~exp~   \w     \q     \k     \f   Frames
#--------------------------------------------------------------------------
  1  \w     40.00  83.00   0.50    0.50    --    0.00  82.00  30.00   86
  2  \w    -20.00  57.00   0.50    0.50    --    0.00  57.00   0.00  154
  3  \w     76.00 185.00   0.50    3.00    --   95.80  30.00 -30.00  218
  4  \w     12.00  44.00   0.50    3.00    --   95.80 -30.00-180.00   64
  5  \w     54.00  88.00   0.50    3.00    --   95.80 -30.00-180.00   68
  6  \w    112.00 167.00   0.50    3.00    --   95.80  30.00-180.00  110
  7  \w     27.00 109.00   0.50    3.00    --   95.80 -61.00 -60.00  164
  8  \w     80.00 111.00   0.50    3.00    --   95.80 -45.00 -90.00   62
;
_diffrn_measurement_device 'four-circle diffractometer'
_diffrn_measurement_device_type 'XtaLAB AFC12 (RINC): Kappa single'
_diffrn_measurement_method '\w scans'
_diffrn_radiation_type CuK\a
_diffrn_radiation_wavelength 1.54184
_diffrn_reflns_av_R_equivalents 0.0380
_diffrn_reflns_av_unetI/netI 0.0535
_diffrn_reflns_Laue_measured_fraction_full 0.999
_diffrn_reflns_Laue_measured_fraction_max 0.973
_diffrn_reflns_limit_h_max 12
_diffrn_reflns_limit_h_min -7
_diffrn_reflns_limit_k_max 23
_diffrn_reflns_limit_k_min -23
_diffrn_reflns_limit_l_max 18
_diffrn_reflns_limit_l_min -19
_diffrn_reflns_number 10734
_diffrn_reflns_point_group_measured_fraction_full 0.928
_diffrn_reflns_point_group_measured_fraction_max 0.884
_diffrn_reflns_theta_full 67.684
_diffrn_reflns_theta_max 74.383
_diffrn_reflns_theta_min 3.633
_exptl_absorpt_coefficient_mu 7.135
_exptl_absorpt_correction_T_max 1.00000
_exptl_absorpt_correction_T_min 0.71917
_exptl_absorpt_correction_type multi-scan
_exptl_absorpt_process_details
;
CrysAlisPro 1.171.39.27b (Rigaku Oxford Diffraction, 2015)
Empirical absorption correction using spherical harmonics,
 implemented in SCALE3 ABSPACK scaling algorithm.
;
_exptl_crystal_colour yellow
_exptl_crystal_colour_primary yellow
_exptl_crystal_density_diffrn 1.778
_exptl_crystal_description rhombohedral
_exptl_crystal_F_000 1648
_exptl_crystal_size_max 0.3
_exptl_crystal_size_mid 0.1
_exptl_crystal_size_min 0.1
_refine_diff_density_max 0.544
_refine_diff_density_min -0.542
_refine_diff_density_rms 0.086
_refine_ls_abs_structure_details
;
 Flack x determined using 1595 quotients [(I+)-(I-)]/[(I+)+(I-)]
 (Parsons, Flack and Wagner, Acta Cryst. B69 (2013) 249-259).
;
_refine_ls_abs_structure_Flack -0.02(2)
_refine_ls_extinction_method none
_refine_ls_goodness_of_fit_ref 1.051
_refine_ls_hydrogen_treatment constr
_refine_ls_matrix_type full
_refine_ls_number_parameters 379
_refine_ls_number_reflns 5537
_refine_ls_number_restraints 51
_refine_ls_restrained_S_all 1.070
_refine_ls_R_factor_all 0.0525
_refine_ls_R_factor_gt 0.0449
_refine_ls_shift/su_max 0.000
_refine_ls_shift/su_mean 0.000
_refine_ls_structure_factor_coef Fsqd
_refine_ls_weighting_details 'w=1/[\s^2^(Fo^2^)+(0.0636P)^2^+0.4931P] where P=(Fo^2^+2Fc^2^)/3'
_refine_ls_weighting_scheme calc
_refine_ls_wR_factor_gt 0.1138
_refine_ls_wR_factor_ref 0.1189
_reflns_Friedel_coverage 0.616
_reflns_Friedel_fraction_full 0.836
_reflns_Friedel_fraction_max 0.770
_reflns_number_gt 4788
_reflns_number_total 5537
_reflns_threshold_expression 'I > 2\s(I)'
_cod_data_source_file d3cc00275f2.cif
_cod_data_source_block hy
_cod_depositor_comments 'Adding full bibliography for 7131298--7131299.cif.'
_cod_database_code 7131298
_shelx_shelxl_version_number 2018/3
_shelx_space_group_comment
;
The symmetry employed for this shelxl refinement is uniquely defined
by the following loop, which should always be used as a source of
symmetry information in preference to the above space-group names.
They are only intended as comments.
;
_shelx_estimated_absorpt_t_max 0.536
_shelx_estimated_absorpt_t_min 0.223
_olex2_refinement_description
;
1. Fixed Uiso
 At 1.2 times of:
  All C(H) groups
 At 1.5 times of:
  All C(H,H,H) groups
2. Rigid bond restraints
 C5, C1, C2
 with sigma for 1-2 distances of 0.01 and sigma for 1-3 distances of 0.01
 C19, C14
 with sigma for 1-2 distances of 0.01 and sigma for 1-3 distances of 0.01
3. Uiso/Uaniso restraints and constraints
C11 \\sim C15: within 2A with sigma of 0.01 and sigma for terminal atoms of
0.02 within 2A
Uanis(C1) \\sim Ueq, Uanis(C2) \\sim Ueq: with sigma of 0.01 and sigma for
terminal atoms of 0.02
Uanis(C15) \\sim Ueq, Uanis(C17) \\sim Ueq, Uanis(C19) \\sim Ueq: with sigma of
0.01 and sigma for terminal atoms of 0.02
Uanis(C14) \\sim Ueq, Uanis(C18) \\sim Ueq, Uanis(C16) \\sim Ueq: with sigma of
0.01 and sigma for terminal atoms of 0.02
4. Others
 Fixed Sof: C15(0.5) H15A(0.5) H15B(0.5) H15C(0.5) C19(0.5) H19A(0.5)
 H19B(0.5) H19C(0.5) C17(0.5) H17A(0.5) H17B(0.5) H17C(0.5) C18(0.5) H18A(0.5)
 H18B(0.5) H18C(0.5) C14(0.5) H14A(0.5) H14B(0.5) H14C(0.5) C16(0.5) H16A(0.5)
 H16B(0.5) H16C(0.5)
5.a Aromatic/amide H refined with riding coordinates:
 C24(H24), C21(H21), C27(H27), C4(H4), C25(H25), C26(H26), C7(H7), C3(H3),
 C1(H1), C2(H2)
5.b Idealised Me refined as rotating group:
 C12(H12A,H12B,H12C), C11(H11A,H11B,H11C), C10(H10A,H10B,H10C), C15(H15A,H15B,
 H15C), C19(H19A,H19B,H19C), C17(H17A,H17B,H17C), C18(H18A,H18B,H18C), C14(H14A,
 H14B,H14C), C16(H16A,H16B,H16C)
;
_olex2_submission_special_instructions 'No special instructions were received'
_oxdiff_exptl_absorpt_empirical_details
;
Empirical correction (ABSPACK) includes:
- Absorption correction using spherical harmonics
- Frame scaling
;

loop_
_space_group_symop_operation_xyz
'x, y, z'
'-x, -y, z'
'-x+1/2, y+1/2, -z'
'x+1/2, -y+1/2, -z'

loop_
_atom_site_label
_atom_site_type_symbol
_atom_site_fract_x
_atom_site_fract_y
_atom_site_fract_z
_atom_site_U_iso_or_equiv
_atom_site_adp_type
_atom_site_occupancy
_atom_site_site_symmetry_order
_atom_site_calc_flag
_atom_site_refinement_flags_posn
_atom_site_refinement_flags_adp
_atom_site_refinement_flags_occupancy
_atom_site_disorder_assembly
_atom_site_disorder_group
Cu4 Cu 0.55337(11) 0.56999(5) 0.17860(6) 0.0456(3) Uani 1 1 d . . . . .
Cu1 Cu 0.36673(10) 0.54456(7) 0.53313(6) 0.0525(3) Uani 1 1 d . . . . .
Cu3 Cu 0.35363(10) 0.52628(5) 0.29180(6) 0.0467(3) Uani 1 1 d . . . . .
Cu2 Cu 0.55914(11) 0.57395(6) 0.42606(6) 0.0498(3) Uani 1 1 d . . . . .
S5 S 0.66768(19) 0.41476(9) 0.16693(10) 0.0476(4) Uani 1 1 d . . . . .
S4 S 0.65790(17) 0.59277(9) 0.29960(10) 0.0460(4) Uani 1 1 d . . . . .
S3 S 0.33351(19) 0.59249(11) 0.40876(10) 0.0513(4) Uani 1 1 d . . . . .
S2 S 0.67903(17) 0.57108(12) 0.54808(10) 0.0537(5) Uani 1 1 d . . . . .
S1 S 0.6482(2) 0.60712(17) 0.73181(12) 0.0787(8) Uani 1 1 d . . . . .
S6 S 0.8161(3) 0.44913(15) 0.00846(17) 0.0907(9) Uani 1 1 d . . . . .
N3 N 0.6569(6) 0.5362(3) 0.0752(3) 0.0483(14) Uani 1 1 d . . . . .
N2 N 0.4477(6) 0.5861(4) 0.6381(3) 0.0491(15) Uani 1 1 d . . . . .
C23 C 0.6660(8) 0.6394(4) -0.0223(4) 0.0526(18) Uani 1 1 d . . . . .
C20 C 0.7048(9) 0.4723(4) 0.0851(4) 0.0523(18) Uani 1 1 d . . . . .
C9 C 0.8381(8) 0.6162(4) 0.2946(5) 0.0574(18) Uani 1 1 d . . . . .
C24 C 0.7366(10) 0.6771(4) -0.0809(5) 0.060(2) Uani 1 1 d . . . . .
H24 H 0.814359 0.657912 -0.105057 0.072 Uiso 1 1 calc R U . . .
C22 C 0.7064(8) 0.5690(4) 0.0033(5) 0.0550(19) Uani 1 1 d . . . . .
C21 C 0.7943(11) 0.5270(6) -0.0403(6) 0.086(3) Uani 1 1 d . . . . .
H21 H 0.837289 0.540269 -0.091342 0.103 Uiso 1 1 calc R U . . .
C27 C 0.5470(11) 0.6676(5) 0.0038(5) 0.071(3) Uani 1 1 d . . . . .
H27 H 0.490249 0.642435 0.040770 0.085 Uiso 1 1 calc R U . . .
N4 N 0.5861(11) 0.7712(4) -0.0763(6) 0.085(3) Uani 1 1 d . . . . .
C4 C 0.2156(10) 0.6379(7) 0.8077(6) 0.082(3) Uani 1 1 d . . . . .
H4 H 0.278479 0.657968 0.845179 0.098 Uiso 1 1 calc R U . . .
C8 C 0.5771(8) 0.5879(5) 0.6358(4) 0.0550(19) Uani 1 1 d . . . . .
C25 C 0.6952(12) 0.7419(5) -0.1043(6) 0.073(3) Uani 1 1 d . . . . .
H25 H 0.748024 0.767492 -0.143181 0.087 Uiso 1 1 calc R U . . .
C5 C 0.2582(9) 0.6067(5) 0.7362(5) 0.064(2) Uani 1 1 d . U . . .
C12 C 0.8983(11) 0.5883(8) 0.2133(7) 0.106(5) Uani 1 1 d . . . . .
H12A H 0.887510 0.537443 0.211172 0.159 Uiso 1 1 calc R U . . .
H12B H 0.992397 0.599908 0.211689 0.159 Uiso 1 1 calc R U . . .
H12C H 0.853853 0.609482 0.164440 0.159 Uiso 1 1 calc R U . . .
C6 C 0.4013(8) 0.6024(5) 0.7174(4) 0.0540(18) Uani 1 1 d . . . . .
N1 N -0.0106(10) 0.6160(7) 0.7787(7) 0.112(4) Uani 1 1 d . . . . .
C11 C 0.9058(9) 0.5847(6) 0.3714(7) 0.084(3) Uani 1 1 d . . . . .
H11A H 0.867548 0.604467 0.423245 0.126 Uiso 1 1 calc R U . . .
H11B H 1.000257 0.595393 0.369383 0.126 Uiso 1 1 calc R U . . .
H11C H 0.893257 0.533959 0.371272 0.126 Uiso 1 1 calc R U . . .
C13 C 0.3233(9) 0.6915(5) 0.4067(6) 0.070(3) Uani 1 1 d . . . . .
C26 C 0.5129(13) 0.7330(6) -0.0252(6) 0.085(3) Uani 1 1 d . . . . .
H26 H 0.430906 0.751828 -0.007108 0.102 Uiso 1 1 calc R U . . .
C10 C 0.8462(12) 0.6947(5) 0.2970(10) 0.096(4) Uani 1 1 d . . . . .
H10A H 0.798614 0.714114 0.248271 0.144 Uiso 1 1 calc R U . . .
H10B H 0.938798 0.709151 0.294555 0.144 Uiso 1 1 calc R U . . .
H10C H 0.806308 0.711833 0.349655 0.144 Uiso 1 1 calc R U . . .
C7 C 0.4961(9) 0.6146(6) 0.7751(5) 0.075(3) Uani 1 1 d . . . . .
H7 H 0.479750 0.625993 0.832864 0.090 Uiso 1 1 calc R U . . .
C3 C 0.0845(13) 0.6417(8) 0.8283(7) 0.098(4) Uani 1 1 d . . . . .
H3 H 0.060247 0.663581 0.880069 0.118 Uiso 1 1 calc R U . . .
C1 C 0.1627(11) 0.5862(8) 0.6818(9) 0.118(4) Uani 1 1 d . U . . .
H1 H 0.184759 0.568725 0.627211 0.141 Uiso 1 1 calc R U . . .
C15 C 0.4410(19) 0.7188(9) 0.4590(13) 0.066(5) Uani 0.5 1 d . U P A 2
H15A H 0.434462 0.701339 0.517283 0.099 Uiso 0.5 1 calc R U P A 2
H15B H 0.439824 0.769992 0.459457 0.099 Uiso 0.5 1 calc R U P A 2
H15C H 0.523541 0.702434 0.433465 0.099 Uiso 0.5 1 calc R U P A 2
C19 C 0.1980(18) 0.7082(11) 0.4589(15) 0.076(5) Uani 0.5 1 d . U P A 2
H19A H 0.122495 0.683285 0.434551 0.114 Uiso 0.5 1 calc R U P A 2
H19B H 0.181116 0.758595 0.457344 0.114 Uiso 0.5 1 calc R U P A 2
H19C H 0.210940 0.693300 0.517772 0.114 Uiso 0.5 1 calc R U P A 2
C17 C 0.319(3) 0.7131(11) 0.3213(14) 0.078(6) Uani 0.5 1 d . U P A 2
H17A H 0.398183 0.696431 0.291806 0.117 Uiso 0.5 1 calc R U P A 2
H17B H 0.315886 0.764227 0.318739 0.117 Uiso 0.5 1 calc R U P A 2
H17C H 0.240457 0.693685 0.293977 0.117 Uiso 0.5 1 calc R U P A 2
C2 C 0.0278(13) 0.5910(10) 0.7078(11) 0.132(5) Uani 1 1 d . U . . .
H2 H -0.037723 0.574465 0.669720 0.158 Uiso 1 1 calc R U . . .
C18 C 0.178(3) 0.7124(17) 0.374(2) 0.128(10) Uani 0.5 1 d . U P A 1
H18A H 0.160075 0.688615 0.319919 0.192 Uiso 0.5 1 calc R U P A 1
H18B H 0.173430 0.763093 0.365213 0.192 Uiso 0.5 1 calc R U P A 1
H18C H 0.112352 0.698331 0.415987 0.192 Uiso 0.5 1 calc R U P A 1
C14 C 0.334(5) 0.7291(19) 0.484(2) 0.150(13) Uani 0.5 1 d . U P A 1
H14A H 0.285873 0.704004 0.529066 0.225 Uiso 0.5 1 calc R U P A 1
H14B H 0.295270 0.775764 0.477342 0.225 Uiso 0.5 1 calc R U P A 1
H14C H 0.426663 0.733486 0.500336 0.225 Uiso 0.5 1 calc R U P A 1
C16 C 0.413(3) 0.7282(16) 0.330(2) 0.108(9) Uani 0.5 1 d . U P A 1
H16A H 0.506957 0.719130 0.340619 0.163 Uiso 0.5 1 calc R U P A 1
H16B H 0.397586 0.778710 0.329560 0.163 Uiso 0.5 1 calc R U P A 1
H16C H 0.388007 0.708301 0.275178 0.163 Uiso 0.5 1 calc R U P A 1

loop_
_atom_site_aniso_label
_atom_site_aniso_U_11
_atom_site_aniso_U_22
_atom_site_aniso_U_33
_atom_site_aniso_U_23
_atom_site_aniso_U_13
_atom_site_aniso_U_12
Cu4 0.0553(6) 0.0467(5) 0.0348(5) 0.0004(4) 0.0038(4) 0.0084(5)
Cu1 0.0415(5) 0.0774(8) 0.0385(5) -0.0080(5) -0.0026(4) -0.0010(6)
Cu3 0.0508(6) 0.0508(5) 0.0386(5) -0.0033(4) -0.0016(5) 0.0022(5)
Cu2 0.0467(5) 0.0656(7) 0.0371(5) 0.0016(5) 0.0021(4) 0.0068(6)
S5 0.0573(11) 0.0453(9) 0.0403(7) 0.0014(7) 0.0049(7) 0.0130(9)
S4 0.0497(9) 0.0517(8) 0.0366(7) -0.0007(7) 0.0037(7) 0.0028(8)
S3 0.0511(10) 0.0609(11) 0.0419(8) -0.0102(8) -0.0073(7) 0.0135(10)
S2 0.0412(8) 0.0812(13) 0.0386(8) 0.0041(9) -0.0008(7) -0.0068(9)
S1 0.0529(11) 0.142(2) 0.0411(9) -0.0110(12) -0.0036(9) -0.0289(15)
S6 0.121(2) 0.0760(16) 0.0753(14) 0.0181(13) 0.0541(15) 0.0431(16)
N3 0.058(4) 0.051(3) 0.035(2) -0.003(2) 0.007(3) 0.013(3)
N2 0.043(3) 0.069(4) 0.036(3) -0.005(3) -0.003(2) -0.010(3)
C23 0.063(5) 0.057(4) 0.038(3) 0.001(3) 0.011(3) 0.004(4)
C20 0.063(5) 0.053(4) 0.041(3) 0.004(3) 0.008(3) 0.015(4)
C9 0.059(5) 0.054(4) 0.059(4) 0.001(4) 0.002(4) -0.009(4)
C24 0.073(6) 0.052(4) 0.055(4) 0.005(4) -0.008(4) -0.014(4)
C22 0.069(5) 0.054(4) 0.042(3) 0.004(3) 0.014(3) 0.005(4)
C21 0.103(7) 0.091(7) 0.064(5) 0.022(5) 0.053(5) 0.041(6)
C27 0.096(7) 0.064(5) 0.052(4) 0.015(4) 0.017(5) 0.015(5)
N4 0.121(8) 0.058(5) 0.077(5) 0.013(4) 0.014(5) 0.000(5)
C4 0.068(6) 0.132(10) 0.047(5) -0.011(6) -0.003(4) 0.014(6)
C8 0.046(4) 0.077(6) 0.042(3) 0.002(4) 0.002(3) -0.010(4)
C25 0.095(8) 0.060(5) 0.063(5) 0.005(5) 0.005(5) -0.019(5)
C5 0.062(5) 0.079(6) 0.051(4) -0.007(4) 0.011(4) -0.005(5)
C12 0.069(6) 0.158(12) 0.092(7) -0.036(8) 0.037(6) -0.034(7)
C6 0.053(4) 0.068(5) 0.041(4) -0.008(4) 0.004(3) -0.010(4)
N1 0.077(6) 0.156(10) 0.103(7) -0.037(8) 0.032(6) -0.002(6)
C11 0.045(5) 0.087(8) 0.120(9) 0.035(7) -0.004(5) -0.007(5)
C13 0.063(5) 0.064(5) 0.082(6) -0.030(5) -0.013(5) 0.017(5)
C26 0.122(9) 0.070(6) 0.064(5) 0.009(5) 0.021(6) 0.027(6)
C10 0.085(8) 0.062(5) 0.140(10) 0.008(7) -0.019(8) -0.006(6)
C7 0.065(5) 0.124(8) 0.036(4) -0.018(5) 0.004(4) -0.027(5)
C3 0.092(8) 0.143(12) 0.060(6) -0.008(7) 0.008(6) 0.037(8)
C1 0.067(6) 0.171(10) 0.115(7) -0.078(8) 0.009(5) -0.011(7)
C15 0.059(9) 0.051(8) 0.088(11) -0.019(8) -0.020(9) 0.007(8)
C19 0.058(9) 0.073(11) 0.096(13) -0.041(10) -0.011(9) 0.022(9)
C17 0.100(15) 0.052(9) 0.081(12) 0.005(9) -0.028(11) 0.010(10)
C2 0.076(6) 0.176(11) 0.143(9) -0.062(9) 0.011(7) -0.018(7)
C18 0.117(19) 0.110(17) 0.16(2) 0.029(17) -0.001(17) 0.035(15)
C14 0.19(2) 0.13(2) 0.13(2) -0.043(17) -0.02(2) 0.006(19)
C16 0.110(18) 0.083(15) 0.132(18) -0.007(14) 0.017(16) 0.008(14)

loop_
_atom_type_symbol
_atom_type_description
_atom_type_scat_dispersion_real
_atom_type_scat_dispersion_imag
_atom_type_scat_source
C C 0.0181 0.0091 'International Tables Vol C Tables 4.2.6.8 and 6.1.1.4'
H H 0.0000 0.0000 'International Tables Vol C Tables 4.2.6.8 and 6.1.1.4'
Cu Cu -1.9646 0.5888 'International Tables Vol C Tables 4.2.6.8 and 6.1.1.4'
N N 0.0311 0.0180 'International Tables Vol C Tables 4.2.6.8 and 6.1.1.4'
S S 0.3331 0.5567 'International Tables Vol C Tables 4.2.6.8 and 6.1.1.4'

loop_
_geom_angle_atom_site_label_1
_geom_angle_atom_site_label_2
_geom_angle_atom_site_label_3
_geom_angle
_geom_angle_site_symmetry_1
_geom_angle_site_symmetry_3
_geom_angle_publ_flag
Cu3 Cu4 Cu4 60.25(4) 2_665 2_665 ?
Cu3 Cu4 Cu4 57.12(4) . 2_665 ?
Cu3 Cu4 Cu3 68.61(4) 2_665 . ?
S5 Cu4 Cu4 75.49(7) 2_665 2_665 ?
S5 Cu4 Cu3 118.74(7) 2_665 2_665 ?
S5 Cu4 Cu3 51.76(5) 2_665 . ?
S4 Cu4 Cu4 111.11(5) . 2_665 ?
S4 Cu4 Cu3 81.85(5) . . ?
S4 Cu4 Cu3 53.72(5) . 2_665 ?
S4 Cu4 S5 121.00(8) . 2_665 ?
N3 Cu4 Cu4 84.18(19) . 2_665 ?
N3 Cu4 Cu3 97.46(18) . 2_665 ?
N3 Cu4 Cu3 141.06(19) . . ?
N3 Cu4 S5 118.93(19) . 2_665 ?
N3 Cu4 S4 120.07(19) . . ?
Cu2 Cu1 Cu2 66.85(5) . 2_665 ?
S3 Cu1 Cu2 81.27(6) . 2_665 ?
S3 Cu1 Cu2 56.79(6) . . ?
S3 Cu1 S2 117.98(8) . 2_665 ?
S2 Cu1 Cu2 115.12(7) 2_665 . ?
S2 Cu1 Cu2 50.00(5) 2_665 2_665 ?
N2 Cu1 Cu2 98.05(18) . . ?
N2 Cu1 Cu2 132.6(2) . 2_665 ?
N2 Cu1 S3 129.3(2) . . ?
N2 Cu1 S2 112.5(2) . 2_665 ?
Cu4 Cu3 Cu4 62.63(5) 2_665 . ?
Cu4 Cu3 Cu2 115.14(5) . 2_665 ?
Cu4 Cu3 Cu2 85.82(4) 2_665 2_665 ?
S5 Cu3 Cu4 51.39(6) 2_665 . ?
S5 Cu3 Cu4 78.64(5) 2_665 2_665 ?
S5 Cu3 Cu2 163.13(7) 2_665 2_665 ?
S5 Cu3 S4 122.38(7) 2_665 2_665 ?
S4 Cu3 Cu4 111.47(6) 2_665 . ?
S4 Cu3 Cu4 51.70(5) 2_665 2_665 ?
S4 Cu3 Cu2 48.48(5) 2_665 2_665 ?
S3 Cu3 Cu4 161.36(7) . 2_665 ?
S3 Cu3 Cu4 114.59(7) . . ?
S3 Cu3 Cu2 78.95(6) . 2_665 ?
S3 Cu3 S5 114.86(8) . 2_665 ?
S3 Cu3 S4 120.93(8) . 2_665 ?
Cu1 Cu2 Cu1 69.87(5) . 2_665 ?
Cu1 Cu2 Cu3 122.28(5) . 2_665 ?
Cu1 Cu2 Cu3 80.47(4) 2_665 2_665 ?
S4 Cu2 Cu1 121.24(6) . 2_665 ?
S4 Cu2 Cu1 157.71(7) . . ?
S4 Cu2 Cu3 49.24(5) . 2_665 ?
S4 Cu2 S3 107.90(7) . . ?
S4 Cu2 S2 120.84(8) . . ?
S3 Cu2 Cu1 115.96(7) . 2_665 ?
S3 Cu2 Cu1 51.83(6) . . ?
S3 Cu2 Cu3 107.77(6) . 2_665 ?
S2 Cu2 Cu1 49.96(7) . 2_665 ?
S2 Cu2 Cu1 81.34(6) . . ?
S2 Cu2 Cu3 115.12(7) . 2_665 ?
S2 Cu2 S3 128.81(8) . . ?
Cu4 S5 Cu3 76.85(6) 2_665 2_665 ?
C20 S5 Cu4 101.1(3) . 2_665 ?
C20 S5 Cu3 110.3(3) . 2_665 ?
Cu4 S4 Cu3 74.58(6) . 2_665 ?
Cu4 S4 Cu2 120.91(9) . . ?
Cu2 S4 Cu3 82.28(7) . 2_665 ?
C9 S4 Cu4 118.2(3) . . ?
C9 S4 Cu3 106.5(3) . 2_665 ?
C9 S4 Cu2 120.3(3) . . ?
Cu1 S3 Cu3 118.95(10) . . ?
Cu1 S3 Cu2 71.37(6) . . ?
Cu3 S3 Cu2 85.47(7) . . ?
C13 S3 Cu1 116.2(3) . . ?
C13 S3 Cu3 123.7(3) . . ?
C13 S3 Cu2 102.0(3) . . ?
Cu1 S2 Cu2 80.03(7) 2_665 . ?
C8 S2 Cu1 98.1(3) . 2_665 ?
C8 S2 Cu2 110.3(3) . . ?
C7 S1 C8 89.5(4) . . ?
C21 S6 C20 90.3(4) . . ?
C20 N3 Cu4 112.7(5) . . ?
C20 N3 C22 112.4(6) . . ?
C22 N3 Cu4 133.8(5) . . ?
C8 N2 Cu1 113.3(5) . . ?
C8 N2 C6 111.2(6) . . ?
C6 N2 Cu1 134.4(5) . . ?
C24 C23 C22 121.5(7) . . ?
C24 C23 C27 116.7(8) . . ?
C27 C23 C22 121.3(7) . . ?
S6 C20 S5 120.1(5) . . ?
N3 C20 S5 126.4(6) . . ?
N3 C20 S6 113.4(5) . . ?
C12 C9 S4 110.0(6) . . ?
C11 C9 S4 108.1(6) . . ?
C11 C9 C12 110.7(9) . . ?
C10 C9 S4 106.8(7) . . ?
C10 C9 C12 110.5(10) . . ?
C10 C9 C11 110.6(9) . . ?
C23 C24 H24 120.0 . . ?
C25 C24 C23 120.1(9) . . ?
C25 C24 H24 120.0 . . ?
N3 C22 C23 122.7(7) . . ?
C21 C22 N3 112.0(7) . . ?
C21 C22 C23 125.4(7) . . ?
S6 C21 H21 124.1 . . ?
C22 C21 S6 111.8(6) . . ?
C22 C21 H21 124.1 . . ?
C23 C27 H27 120.8 . . ?
C26 C27 C23 118.3(9) . . ?
C26 C27 H27 120.8 . . ?
C25 N4 C26 116.3(9) . . ?
C5 C4 H4 118.9 . . ?
C5 C4 C3 122.2(11) . . ?
C3 C4 H4 118.9 . . ?
S1 C8 S2 119.1(5) . . ?
N2 C8 S2 127.2(6) . . ?
N2 C8 S1 113.7(5) . . ?
C24 C25 H25 118.1 . . ?
N4 C25 C24 123.8(9) . . ?
N4 C25 H25 118.1 . . ?
C4 C5 C6 120.4(9) . . ?
C4 C5 C1 115.4(9) . . ?
C1 C5 C6 123.9(8) . . ?
C9 C12 H12A 109.5 . . ?
C9 C12 H12B 109.5 . . ?
C9 C12 H12C 109.5 . . ?
H12A C12 H12B 109.5 . . ?
H12A C12 H12C 109.5 . . ?
H12B C12 H12C 109.5 . . ?
N2 C6 C5 122.1(7) . . ?
C7 C6 N2 114.3(7) . . ?
C7 C6 C5 123.6(7) . . ?
C2 N1 C3 115.4(11) . . ?
C9 C11 H11A 109.5 . . ?
C9 C11 H11B 109.5 . . ?
C9 C11 H11C 109.5 . . ?
H11A C11 H11B 109.5 . . ?
H11A C11 H11C 109.5 . . ?
H11B C11 H11C 109.5 . . ?
C15 C13 S3 106.7(9) . . ?
C15 C13 C19 106.4(12) . . ?
C19 C13 S3 104.0(10) . . ?
C17 C13 S3 108.1(10) . . ?
C17 C13 C15 115.8(16) . . ?
C17 C13 C19 115.0(15) . . ?
C18 C13 S3 107.6(14) . . ?
C18 C13 C16 99.3(18) . . ?
C14 C13 S3 119.1(18) . . ?
C14 C13 C18 103(2) . . ?
C14 C13 C16 112(2) . . ?
C16 C13 S3 113.8(11) . . ?
C27 C26 H26 117.8 . . ?
N4 C26 C27 124.5(11) . . ?
N4 C26 H26 117.8 . . ?
C9 C10 H10A 109.5 . . ?
C9 C10 H10B 109.5 . . ?
C9 C10 H10C 109.5 . . ?
H10A C10 H10B 109.5 . . ?
H10A C10 H10C 109.5 . . ?
H10B C10 H10C 109.5 . . ?
S1 C7 H7 124.4 . . ?
C6 C7 S1 111.3(6) . . ?
C6 C7 H7 124.4 . . ?
C4 C3 H3 118.5 . . ?
N1 C3 C4 122.9(11) . . ?
N1 C3 H3 118.5 . . ?
C5 C1 H1 120.5 . . ?
C5 C1 C2 119.0(11) . . ?
C2 C1 H1 120.5 . . ?
C13 C15 H15A 109.5 . . ?
C13 C15 H15B 109.5 . . ?
C13 C15 H15C 109.5 . . ?
H15A C15 H15B 109.5 . . ?
H15A C15 H15C 109.5 . . ?
H15B C15 H15C 109.5 . . ?
C13 C19 H19A 109.5 . . ?
C13 C19 H19B 109.5 . . ?
C13 C19 H19C 109.5 . . ?
H19A C19 H19B 109.5 . . ?
H19A C19 H19C 109.5 . . ?
H19B C19 H19C 109.5 . . ?
C13 C17 H17A 109.5 . . ?
C13 C17 H17B 109.5 . . ?
C13 C17 H17C 109.5 . . ?
H17A C17 H17B 109.5 . . ?
H17A C17 H17C 109.5 . . ?
H17B C17 H17C 109.5 . . ?
N1 C2 C1 124.6(13) . . ?
N1 C2 H2 117.7 . . ?
C1 C2 H2 117.7 . . ?
C13 C18 H18A 109.5 . . ?
C13 C18 H18B 109.5 . . ?
C13 C18 H18C 109.5 . . ?
H18A C18 H18B 109.5 . . ?
H18A C18 H18C 109.5 . . ?
H18B C18 H18C 109.5 . . ?
C13 C14 H14A 109.5 . . ?
C13 C14 H14B 109.5 . . ?
C13 C14 H14C 109.5 . . ?
H14A C14 H14B 109.5 . . ?
H14A C14 H14C 109.5 . . ?
H14B C14 H14C 109.5 . . ?
C13 C16 H16A 109.5 . . ?
C13 C16 H16B 109.5 . . ?
C13 C16 H16C 109.5 . . ?
H16A C16 H16B 109.5 . . ?
H16A C16 H16C 109.5 . . ?
H16B C16 H16C 109.5 . . ?

loop_
_geom_bond_atom_site_label_1
_geom_bond_atom_site_label_2
_geom_bond_distance
_geom_bond_site_symmetry_2
_geom_bond_publ_flag
Cu4 Cu4 2.890(2) 2_665 ?
Cu4 Cu3 2.8256(14) . ?
Cu4 Cu3 2.7330(14) 2_665 ?
Cu4 S5 2.268(2) 2_665 ?
Cu4 S4 2.225(2) . ?
Cu4 N3 2.044(5) . ?
Cu1 Cu2 2.9256(16) 2_665 ?
Cu1 Cu2 2.6399(15) . ?
Cu1 S3 2.190(2) . ?
Cu1 S2 2.274(3) 2_665 ?
Cu1 N2 2.011(6) . ?
Cu3 Cu2 2.9903(14) 2_665 ?
Cu3 S5 2.2790(19) 2_665 ?
Cu3 S4 2.286(2) 2_665 ?
Cu3 S3 2.2463(19) . ?
Cu2 S4 2.2594(19) . ?
Cu2 S3 2.331(2) . ?
Cu2 S2 2.2757(19) . ?
S5 C20 1.738(8) . ?
S4 C9 1.883(8) . ?
S3 C13 1.900(10) . ?
S2 C8 1.756(8) . ?
S1 C8 1.716(8) . ?
S1 C7 1.693(9) . ?
S6 C20 1.712(8) . ?
S6 C21 1.691(10) . ?
N3 C20 1.324(9) . ?
N3 C22 1.390(9) . ?
N2 C8 1.313(10) . ?
N2 C6 1.371(9) . ?
C23 C24 1.372(11) . ?
C23 C22 1.465(11) . ?
C23 C27 1.384(13) . ?
C9 C12 1.517(13) . ?
C9 C11 1.516(13) . ?
C9 C10 1.506(12) . ?
C24 H24 0.9500 . ?
C24 C25 1.361(13) . ?
C22 C21 1.383(12) . ?
C21 H21 0.9500 . ?
C27 H27 0.9500 . ?
C27 C26 1.376(13) . ?
N4 C25 1.316(14) . ?
N4 C26 1.316(14) . ?
C4 H4 0.9500 . ?
C4 C5 1.347(13) . ?
C4 C3 1.369(16) . ?
C25 H25 0.9500 . ?
C5 C6 1.483(11) . ?
C5 C1 1.352(14) . ?
C12 H12A 0.9800 . ?
C12 H12B 0.9800 . ?
C12 H12C 0.9800 . ?
C6 C7 1.344(11) . ?
N1 C3 1.336(16) . ?
N1 C2 1.276(17) . ?
C11 H11A 0.9800 . ?
C11 H11B 0.9800 . ?
C11 H11C 0.9800 . ?
C13 C15 1.54(2) . ?
C13 C19 1.55(2) . ?
C13 C17 1.41(2) . ?
C13 C18 1.61(3) . ?
C13 C14 1.42(3) . ?
C13 C16 1.67(3) . ?
C26 H26 0.9500 . ?
C10 H10A 0.9800 . ?
C10 H10B 0.9800 . ?
C10 H10C 0.9800 . ?
C7 H7 0.9500 . ?
C3 H3 0.9500 . ?
C1 H1 0.9500 . ?
C1 C2 1.431(17) . ?
C15 H15A 0.9800 . ?
C15 H15B 0.9800 . ?
C15 H15C 0.9800 . ?
C19 H19A 0.9800 . ?
C19 H19B 0.9800 . ?
C19 H19C 0.9800 . ?
C17 H17A 0.9800 . ?
C17 H17B 0.9800 . ?
C17 H17C 0.9800 . ?
C2 H2 0.9500 . ?
C18 H18A 0.9800 . ?
C18 H18B 0.9800 . ?
C18 H18C 0.9800 . ?
C14 H14A 0.9800 . ?
C14 H14B 0.9800 . ?
C14 H14C 0.9800 . ?
C16 H16A 0.9800 . ?
C16 H16B 0.9800 . ?
C16 H16C 0.9800 . ?

loop_
_geom_torsion_atom_site_label_1
_geom_torsion_atom_site_label_2
_geom_torsion_atom_site_label_3
_geom_torsion_atom_site_label_4
_geom_torsion
_geom_torsion_site_symmetry_1
_geom_torsion_site_symmetry_2
_geom_torsion_site_symmetry_3
_geom_torsion_site_symmetry_4
_geom_torsion_publ_flag
Cu4 S5 C20 S6 -139.5(5) 2_665 . . . ?
Cu4 S5 C20 N3 42.1(8) 2_665 . . . ?
Cu4 S4 C9 C12 -22.7(9) . . . . ?
Cu4 S4 C9 C11 -143.7(6) . . . . ?
Cu4 S4 C9 C10 97.2(7) . . . . ?
Cu4 N3 C20 S5 9.8(10) . . . . ?
Cu4 N3 C20 S6 -168.7(4) . . . . ?
Cu4 N3 C22 C23 -14.1(12) . . . . ?
Cu4 N3 C22 C21 167.0(7) . . . . ?
Cu1 S3 C13 C15 47.3(11) . . . . ?
Cu1 S3 C13 C19 -64.9(10) . . . . ?
Cu1 S3 C13 C17 172.5(13) . . . . ?
Cu1 S3 C13 C18 -117.8(14) . . . . ?
Cu1 S3 C13 C14 -2(2) . . . . ?
Cu1 S3 C13 C16 133.2(15) . . . . ?
Cu1 S2 C8 S1 111.5(5) 2_665 . . . ?
Cu1 S2 C8 N2 -66.7(8) 2_665 . . . ?
Cu1 N2 C8 S2 10.2(10) . . . . ?
Cu1 N2 C8 S1 -168.0(4) . . . . ?
Cu1 N2 C6 C5 -15.4(13) . . . . ?
Cu1 N2 C6 C7 165.3(8) . . . . ?
Cu3 S5 C20 S6 140.5(5) 2_665 . . . ?
Cu3 S5 C20 N3 -37.9(9) 2_665 . . . ?
Cu3 S4 C9 C12 58.3(8) 2_665 . . . ?
Cu3 S4 C9 C11 -62.6(7) 2_665 . . . ?
Cu3 S4 C9 C10 178.3(7) 2_665 . . . ?
Cu3 S3 C13 C15 -120.2(10) . . . . ?
Cu3 S3 C13 C19 127.6(9) . . . . ?
Cu3 S3 C13 C17 5.0(14) . . . . ?
Cu3 S3 C13 C18 74.7(15) . . . . ?
Cu3 S3 C13 C14 -169(2) . . . . ?
Cu3 S3 C13 C16 -34.3(16) . . . . ?
Cu2 S4 C9 C12 149.0(7) . . . . ?
Cu2 S4 C9 C11 28.0(7) . . . . ?
Cu2 S4 C9 C10 -91.1(7) . . . . ?
Cu2 S3 C13 C15 -27.6(10) . . . . ?
Cu2 S3 C13 C19 -139.8(9) . . . . ?
Cu2 S3 C13 C17 97.5(13) . . . . ?
Cu2 S3 C13 C18 167.2(14) . . . . ?
Cu2 S3 C13 C14 -77(2) . . . . ?
Cu2 S3 C13 C16 58.2(15) . . . . ?
Cu2 S2 C8 S1 -166.2(4) . . . . ?
Cu2 S2 C8 N2 15.6(9) . . . . ?
N3 C22 C21 S6 -0.9(12) . . . . ?
N2 C6 C7 S1 0.7(12) . . . . ?
C23 C24 C25 N4 -2.6(15) . . . . ?
C23 C22 C21 S6 -179.8(7) . . . . ?
C23 C27 C26 N4 -0.2(17) . . . . ?
C20 S6 C21 C22 1.4(9) . . . . ?
C20 N3 C22 C23 178.7(8) . . . . ?
C20 N3 C22 C21 -0.3(11) . . . . ?
C24 C23 C22 N3 164.7(8) . . . . ?
C24 C23 C22 C21 -16.5(14) . . . . ?
C24 C23 C27 C26 -5.0(14) . . . . ?
C22 N3 C20 S5 179.8(6) . . . . ?
C22 N3 C20 S6 1.3(9) . . . . ?
C22 C23 C24 C25 178.9(8) . . . . ?
C22 C23 C27 C26 -177.5(9) . . . . ?
C21 S6 C20 S5 179.8(7) . . . . ?
C21 S6 C20 N3 -1.6(8) . . . . ?
C27 C23 C24 C25 6.3(13) . . . . ?
C27 C23 C22 N3 -23.1(13) . . . . ?
C27 C23 C22 C21 155.7(11) . . . . ?
C4 C5 C6 N2 -164.7(10) . . . . ?
C4 C5 C6 C7 14.5(16) . . . . ?
C4 C5 C1 C2 -7(2) . . . . ?
C8 S1 C7 C6 0.3(9) . . . . ?
C8 N2 C6 C5 177.6(9) . . . . ?
C8 N2 C6 C7 -1.7(12) . . . . ?
C25 N4 C26 C27 4.0(17) . . . . ?
C5 C4 C3 N1 -1(2) . . . . ?
C5 C6 C7 S1 -178.6(8) . . . . ?
C5 C1 C2 N1 3(3) . . . . ?
C6 N2 C8 S2 -179.8(7) . . . . ?
C6 N2 C8 S1 1.9(10) . . . . ?
C6 C5 C1 C2 178.3(14) . . . . ?
C26 N4 C25 C24 -2.6(16) . . . . ?
C7 S1 C8 S2 -179.7(7) . . . . ?
C7 S1 C8 N2 -1.3(8) . . . . ?
C3 C4 C5 C6 -178.6(11) . . . . ?
C3 C4 C5 C1 6.8(19) . . . . ?
C3 N1 C2 C1 3(3) . . . . ?
C1 C5 C6 N2 9.4(17) . . . . ?
C1 C5 C6 C7 -171.4(13) . . . . ?
C2 N1 C3 C4 -4(2) . . . . ?
